data_7112392
loop_
_publ_author_name
'Abdalla, Joseph A. B.'
'Riddlestone, Ian M.'
'Tirfoin, Remi'
'Phillips, Nicholas'
'Bates, Joshua I.'
'Aldridge, Simon'

_publ_section_title
;
 Al-H \s-bond coordination: expanded ring carbene adducts of AlH3 as
 neutral bi- and tri-functional donor ligands.
;
_journal_issue 49
_journal_name_full 'Chemical communications (Cambridge, England)'
_journal_page_first 5547
_journal_page_last 5549
_journal_paper_doi 10.1039/c3cc42342e
_journal_volume 49
_journal_year 2013
_chemical_formula_moiety 'C100 H124 Al4 Mo4 N8 O12, 3.3(C6 H4 F2)'
_chemical_formula_sum 'C119.8 H1137.2 Al4 F6.6 Mo4 N8 O12'
_chemical_formula_weight 2498.33
_space_group_IT_number 15
_symmetry_cell_setting monoclinic
_symmetry_space_group_name_Hall '-C 2yc'
_symmetry_space_group_name_H-M 'C 1 2/c 1'
_atom_sites_solution_hydrogens difmap
_atom_sites_solution_primary other
_audit_creation_date 13-03-25
_audit_creation_method CRYSTALS_ver_14.23
_cell_angle_alpha 90
_cell_angle_beta 124.3299(4)
_cell_angle_gamma 90
_cell_formula_units_Z 4
_cell_length_a 29.5361(2)
_cell_length_b 19.9130(2)
_cell_length_c 26.0448(2)
_cell_measurement_reflns_used 14763
_cell_measurement_temperature 150
_cell_measurement_theta_max 27
_cell_measurement_theta_min 5
_cell_volume 12649.92(19)
_computing_cell_refinement 'DENZO/SCALEPACK (Otwinowski & Minor, 1997)'
_computing_data_collection 'COLLECT (Nonius, 2001).'
_computing_data_reduction 'DENZO/SCALEPACK (Otwinowski & Minor, 1997)'
_computing_molecular_graphics 'CAMERON (Watkin et al., 1996)'
_computing_publication_material 'CRYSTALS (Betteridge et al., 2003)'
_computing_structure_refinement 'CRYSTALS (Betteridge et al., 2003)'
_computing_structure_solution 'Superflip (Palatinus & Chapuis, 2007)'
_diffrn_ambient_temperature 150
_diffrn_measured_fraction_theta_full 0.993
_diffrn_measured_fraction_theta_max 0.991
_diffrn_measurement_device Area
_diffrn_measurement_device_type 'Nonius KappaCCD'
_diffrn_measurement_method \w
_diffrn_radiation_monochromator graphite
_diffrn_radiation_type 'Mo K\a'
_diffrn_radiation_wavelength 0.71073
_diffrn_reflns_av_R_equivalents 0.047
_diffrn_reflns_limit_h_max 31
_diffrn_reflns_limit_h_min -38
_diffrn_reflns_limit_k_max 25
_diffrn_reflns_limit_k_min 0
_diffrn_reflns_limit_l_max 33
_diffrn_reflns_limit_l_min 0
_diffrn_reflns_number 122049
_diffrn_reflns_theta_full 26.943
_diffrn_reflns_theta_max 27.492
_diffrn_reflns_theta_min 5.110
_diffrn_standards_number 0
_exptl_absorpt_coefficient_mu 0.483
_exptl_absorpt_correction_T_max 0.93
_exptl_absorpt_correction_T_min 0.82
_exptl_absorpt_correction_type multi-scan
_exptl_absorpt_process_details 'DENZO/SCALEPACK (Otwinowski & Minor, 1997)'
_exptl_crystal_colour yellow
_exptl_crystal_density_diffrn 1.312
_exptl_crystal_density_method 'not measured'
_exptl_crystal_description block
_exptl_crystal_F_000 5149.602
_exptl_crystal_size_max 0.240
_exptl_crystal_size_mid 0.200
_exptl_crystal_size_min 0.160
_platon_squeeze_details
; 
The discrete Fourier transform of the void region were treated as 
contributions to the A and B parts of the calculated structure factors.
;
_refine_diff_density_max 2.53
_refine_diff_density_min -1.16
_refine_ls_extinction_method None
_refine_ls_goodness_of_fit_ref 0.9861
_refine_ls_hydrogen_treatment mixed
_refine_ls_matrix_type full
_refine_ls_number_parameters 664
_refine_ls_number_reflns 14392
_refine_ls_number_restraints 0
_refine_ls_R_factor_all 0.0951
_refine_ls_R_factor_gt 0.0567
_refine_ls_shift/su_max 0.0014180
_refine_ls_shift/su_mean 0.0000151
_refine_ls_structure_factor_coef Fsqd
_refine_ls_weighting_details
;
 Method, part 1, Chebychev polynomial, (Watkin, 1994, Prince, 1982) 
 [weight] = 1.0/[A~0~*T~0~(x)+A~1~*T~1~(x) ... +A~n-1~]*T~n-1~(x)] 
 where A~i~ are the Chebychev coefficients listed below and x= Fcalc/Fmax 
 Method = Robust Weighting (Prince, 1982) 
 W = [weight] * [1-(deltaF/6*sigmaF)^2^]^2^ 
 A~i~ are: 
 12.8 19.2 9.32 2.40 
;
_refine_ls_weighting_scheme calc
_refine_ls_wR_factor_all 0.1759
_refine_ls_wR_factor_gt 0.1360
_refine_ls_wR_factor_ref 0.1758
_reflns_limit_h_max 31
_reflns_limit_h_min -38
_reflns_limit_k_max 25
_reflns_limit_k_min 0
_reflns_limit_l_max 33
_reflns_limit_l_min 0
_reflns_number_gt 9525
_reflns_number_total 14393
_reflns_threshold_expression I>2.0\s(I)
_oxford_diffrn_Wilson_B_factor 2.03
_oxford_diffrn_Wilson_scale 772.41
_oxford_refine_ls_r_factor_ref 0.0950
_oxford_refine_ls_scale 0.043051(6)
_oxford_reflns_number_all 14393
_oxford_reflns_threshold_expression_ref I>-3.0\s(I)
_oxford_structure_analysis_title 072janp12
_cod_data_source_file c3cc42342e.txt
_cod_data_source_block 4a
_cod_depositor_comments
;
The following automatic conversions were performed:

'_atom_sites_solution_primary' value 'Other' changed to 'other'
according to
/usr/data/users/saulius/automatic-downloads/retrospective/RSC/lib/dictionaries/cif_core.dic
dictionary named 'cif_core.dic' version 2.4.2 from 2011-04-26.

Automatic conversion script
Id: cif_fix_values 2281 2013-09-26 08:29:07Z andrius 
;
_cod_original_sg_symbol_H-M 'C 2/c'
_cod_database_code 7112392

loop_
_symmetry_equiv_pos_as_xyz
x,y,z
-x,-y,-z
x+1/2,y+1/2,z
-x+1/2,-y+1/2,-z
x,-y,z+1/2
-x,y,-z+1/2
x+1/2,-y+1/2,z+1/2
-x+1/2,y+1/2,-z+1/2

loop_
_atom_site_label
_atom_site_type_symbol
_atom_site_fract_x
_atom_site_fract_y
_atom_site_fract_z
_atom_site_U_iso_or_equiv
_atom_site_occupancy
_atom_site_adp_type
_atom_site_refinement_flags_posn
Mo1 Mo -0.085939(15) 0.43420(2) -0.105644(17) 0.0223 1.0000 Uani .
Al2 Al -0.10083(6) 0.48821(7) -0.01683(6) 0.0237 1.0000 Uani .
H22 H -0.088(2) 0.416(3) -0.036(3) 0.0387 1.0000 Uiso .
Mo3 Mo -0.167499(16) 0.56276(2) -0.121695(18) 0.0251 1.0000 Uani .
H21 H -0.162(2) 0.518(3) -0.061(3) 0.0296 1.0000 Uiso .
Al4 Al -0.20414(6) 0.45193(8) -0.20730(7) 0.0303 1.0000 Uani .
H43 H -0.219(3) 0.500(3) -0.170(3) 0.0414 1.0000 Uiso .
H41 H -0.160(2) 0.396(3) -0.164(3) 0.0318 1.0000 Uiso .
C5 C -0.27318(19) 0.3882(2) -0.2604(2) 0.0258 1.0000 Uani .
N6 N -0.26890(17) 0.3389(2) -0.2929(2) 0.0298 1.0000 Uani .
C7 C -0.3148(2) 0.2951(3) -0.3387(3) 0.0439 1.0000 Uani .
C8 C -0.3591(3) 0.2927(4) -0.3268(4) 0.0633 1.0000 Uani .
C9 C -0.3735(2) 0.3641(3) -0.3217(3) 0.0477 1.0000 Uani .
N10 N -0.32316(18) 0.3999(2) -0.2729(2) 0.0326 1.0000 Uani .
C11 C -0.3324(2) 0.4480(3) -0.2383(2) 0.0316 1.0000 Uani .
C12 C -0.3426(2) 0.5150(3) -0.2566(3) 0.0365 1.0000 Uani .
C13 C -0.3392(3) 0.5408(4) -0.3089(4) 0.0543 1.0000 Uani .
H133 H -0.3637 0.5779 -0.3293 0.0811 1.0000 Uiso R
H131 H -0.3500 0.5056 -0.3391 0.0810 1.0000 Uiso R
H132 H -0.3026 0.5545 -0.2936 0.0811 1.0000 Uiso R
C14 C -0.3560(2) 0.5581(3) -0.2249(3) 0.0474 1.0000 Uani .
C15 C -0.3595(3) 0.5359(4) -0.1768(3) 0.0573 1.0000 Uani .
C16 C -0.3753(3) 0.5839(6) -0.1439(4) 0.0890 1.0000 Uani .
H162 H -0.3712 0.5620 -0.1084 0.1340 1.0000 Uiso R
H163 H -0.4132 0.5974 -0.1720 0.1340 1.0000 Uiso R
H161 H -0.3523 0.6229 -0.1303 0.1342 1.0000 Uiso R
C17 C -0.3493(3) 0.4700(4) -0.1603(3) 0.0559 1.0000 Uani .
C18 C -0.3354(2) 0.4247(3) -0.1900(3) 0.0427 1.0000 Uani .
C19 C -0.3247(4) 0.3515(4) -0.1718(4) 0.0673 1.0000 Uani .
H192 H -0.3178 0.3466 -0.1314 0.1010 1.0000 Uiso R
H193 H -0.3561 0.3251 -0.2013 0.1009 1.0000 Uiso R
H191 H -0.2929 0.3366 -0.1706 0.1010 1.0000 Uiso R
H171 H -0.3519 0.4548 -0.1282 0.0669 1.0000 Uiso R
H141 H -0.3631 0.6032 -0.2365 0.0571 1.0000 Uiso R
H92 H -0.3998 0.3632 -0.3102 0.0582 1.0000 Uiso R
H91 H -0.3895 0.3869 -0.3610 0.0581 1.0000 Uiso R
H82 H -0.3912 0.2698 -0.3611 0.0760 1.0000 Uiso R
H81 H -0.3456 0.2688 -0.2879 0.0762 1.0000 Uiso R
H71 H -0.3013 0.2507 -0.3352 0.0533 1.0000 Uiso R
H72 H -0.3298 0.3118 -0.3799 0.0533 1.0000 Uiso R
C20 C -0.2175(2) 0.3229(3) -0.2841(2) 0.0307 1.0000 Uani .
C21 C -0.1844(2) 0.2741(3) -0.2401(2) 0.0326 1.0000 Uani .
C22 C -0.1993(3) 0.2430(3) -0.1985(3) 0.0430 1.0000 Uani .
H221 H -0.1711 0.2115 -0.1703 0.0649 1.0000 Uiso R
H222 H -0.2334 0.2189 -0.2229 0.0651 1.0000 Uiso R
H223 H -0.2026 0.2766 -0.1747 0.0649 1.0000 Uiso R
C23 C -0.1367(2) 0.2555(3) -0.2348(3) 0.0374 1.0000 Uani .
C24 C -0.1226(2) 0.2822(3) -0.2733(3) 0.0404 1.0000 Uani .
C25 C -0.0702(3) 0.2610(4) -0.2667(4) 0.0574 1.0000 Uani .
H253 H -0.0751 0.2631 -0.3063 0.0861 1.0000 Uiso R
H252 H -0.0611 0.2160 -0.2514 0.0862 1.0000 Uiso R
H251 H -0.0406 0.2898 -0.2380 0.0862 1.0000 Uiso R
C26 C -0.1574(3) 0.3284(3) -0.3181(3) 0.0445 1.0000 Uani .
C27 C -0.2054(2) 0.3497(3) -0.3244(3) 0.0366 1.0000 Uani .
C28 C -0.2428(3) 0.3995(3) -0.3748(3) 0.0473 1.0000 Uani .
H283 H -0.2476 0.3869 -0.4133 0.0713 1.0000 Uiso R
H282 H -0.2776 0.3996 -0.3801 0.0713 1.0000 Uiso R
H281 H -0.2268 0.4434 -0.3627 0.0711 1.0000 Uiso R
H261 H -0.1492 0.3457 -0.3451 0.0540 1.0000 Uiso R
H231 H -0.1136 0.2246 -0.2049 0.0452 1.0000 Uiso R
H42 H -0.2033 0.4775 -0.2660 0.0445 1.0000 Uiso R
H23 H -0.100(3) 0.521(4) -0.090(3) 0.0642 1.0000 Uiso .
C29 C -0.1676(2) 0.6045(3) -0.1899(2) 0.0359 1.0000 Uani .
O30 O -0.1648(2) 0.6308(2) -0.2279(2) 0.0523 1.0000 Uani .
C31 C -0.1197(2) 0.6386(3) -0.0704(2) 0.0327 1.0000 Uani .
O32 O -0.09512(17) 0.6860(2) -0.04546(19) 0.0434 1.0000 Uani .
C33 C -0.2286(2) 0.6215(3) -0.1387(2) 0.0346 1.0000 Uani .
O34 O -0.26066(17) 0.6608(2) -0.1466(2) 0.0463 1.0000 Uani .
O35 O -0.03724(13) 0.53346(18) 0.03694(16) 0.0308 1.0000 Uani .
C36 C 0.0114(2) 0.5425(2) 0.0596(2) 0.0250 1.0000 Uani .
C37 C -0.10414(19) 0.4547(3) 0.0587(2) 0.0271 1.0000 Uani .
N38 N -0.11850(18) 0.4974(2) 0.08704(19) 0.0301 1.0000 Uani .
C39 C -0.1356(2) 0.5646(3) 0.0648(2) 0.0299 1.0000 Uani .
C40 C -0.0970(2) 0.6169(3) 0.0916(3) 0.0356 1.0000 Uani .
C41 C -0.0389(3) 0.6040(4) 0.1456(3) 0.0478 1.0000 Uani .
H411 H -0.0140 0.6360 0.1461 0.0719 1.0000 Uiso R
H412 H -0.0367 0.6081 0.1835 0.0718 1.0000 Uiso R
H413 H -0.0275 0.5597 0.1431 0.0719 1.0000 Uiso R
C42 C -0.1148(3) 0.6812(3) 0.0678(3) 0.0489 1.0000 Uani .
C43 C -0.1690(3) 0.6953(3) 0.0216(3) 0.0510 1.0000 Uani .
C44 C -0.2068(3) 0.6430(3) -0.0010(3) 0.0480 1.0000 Uani .
C45 C -0.1913(2) 0.5771(3) 0.0193(3) 0.0372 1.0000 Uani .
C46 C -0.2330(2) 0.5222(4) -0.0077(3) 0.0465 1.0000 Uani .
H461 H -0.2665 0.5385 -0.0144 0.0701 1.0000 Uiso R
H463 H -0.2203 0.4843 0.0200 0.0702 1.0000 Uiso R
H462 H -0.2401 0.5089 -0.0470 0.0703 1.0000 Uiso R
H441 H -0.2437 0.6522 -0.0307 0.0579 1.0000 Uiso R
C47 C -0.1866(5) 0.7646(4) -0.0055(5) 0.0834 1.0000 Uani .
H471 H -0.2253 0.7695 -0.0257 0.1251 1.0000 Uiso R
H473 H -0.1676 0.7972 0.0272 0.1250 1.0000 Uiso R
H472 H -0.1772 0.7717 -0.0350 0.1250 1.0000 Uiso R
H421 H -0.0895 0.7160 0.0834 0.0589 1.0000 Uiso R
C48 C -0.1182(3) 0.4800(3) 0.1427(3) 0.0436 1.0000 Uani .
C49 C -0.0763(3) 0.4270(3) 0.1797(3) 0.0530 1.0000 Uani .
C50 C -0.0857(3) 0.3689(3) 0.1381(3) 0.0468 1.0000 Uani .
N51 N -0.08904(18) 0.3930(2) 0.0818(2) 0.0321 1.0000 Uani .
C52 C -0.0809(2) 0.3400(3) 0.0502(2) 0.0303 1.0000 Uani .
C53 C -0.1271(2) 0.3081(3) 0.0006(3) 0.0346 1.0000 Uani .
C54 C -0.1190(3) 0.2524(3) -0.0256(3) 0.0385 1.0000 Uani .
C55 C -0.0675(3) 0.2293(3) -0.0047(3) 0.0444 1.0000 Uani .
C56 C -0.0224(3) 0.2633(3) 0.0432(3) 0.0452 1.0000 Uani .
C57 C -0.0278(2) 0.3195(3) 0.0722(3) 0.0360 1.0000 Uani .
C58 C 0.0219(3) 0.3564(4) 0.1229(3) 0.0548 1.0000 Uani .
H583 H 0.0508 0.3252 0.1481 0.0821 1.0000 Uiso R
H581 H 0.0136 0.3806 0.1485 0.0820 1.0000 Uiso R
H582 H 0.0339 0.3878 0.1049 0.0820 1.0000 Uiso R
H561 H 0.0127 0.2484 0.0568 0.0539 1.0000 Uiso R
C59 C -0.0608(4) 0.1676(4) -0.0343(4) 0.0623 1.0000 Uani .
H593 H -0.0271 0.1461 -0.0045 0.0939 1.0000 Uiso R
H592 H -0.0903 0.1368 -0.0479 0.0940 1.0000 Uiso R
H591 H -0.0596 0.1805 -0.0690 0.0939 1.0000 Uiso R
H541 H -0.1494 0.2300 -0.0582 0.0459 1.0000 Uiso R
C60 C -0.1839(2) 0.3357(3) -0.0275(3) 0.0473 1.0000 Uani .
H601 H -0.2101 0.3035 -0.0559 0.0711 1.0000 Uiso R
H602 H -0.1895 0.3445 0.0046 0.0709 1.0000 Uiso R
H603 H -0.1881 0.3768 -0.0491 0.0708 1.0000 Uiso R
H501 H -0.1194 0.3461 0.1254 0.0560 1.0000 Uiso R
H502 H -0.0554 0.3376 0.1605 0.0560 1.0000 Uiso R
H491 H -0.0791 0.4130 0.2132 0.0639 1.0000 Uiso R
H492 H -0.0404 0.4454 0.1968 0.0638 1.0000 Uiso R
H481 H -0.1539 0.4637 0.1298 0.0521 1.0000 Uiso R
H482 H -0.1086 0.5197 0.1686 0.0519 1.0000 Uiso R
C61 C -0.0853(2) 0.4604(3) -0.1789(2) 0.0320 1.0000 Uani .
O62 O -0.08185(18) 0.4780(3) -0.21869(19) 0.0489 1.0000 Uani .
C63 C -0.0570(2) 0.3431(3) -0.1029(2) 0.0325 1.0000 Uani .
O64 O -0.03550(17) 0.2931(2) -0.0989(2) 0.0437 1.0000 Uani .
F65 F 0.1342(2) 0.9212(3) -0.0363(3) 0.0942 1.0000 Uani .
C66 C 0.1793(3) 0.8992(4) 0.0161(3) 0.0537 1.0000 Uani .
C67 C 0.2085(3) 0.8460(4) 0.0152(3) 0.0532 1.0000 Uani .
F68 F 0.1901(2) 0.8149(3) -0.0383(2) 0.0872 1.0000 Uani .
C69 C 0.2551(3) 0.8242(3) 0.0690(3) 0.0498 1.0000 Uani .
C70 C 0.2720(3) 0.8550(3) 0.1244(3) 0.0476 1.0000 Uani .
C71 C 0.2433(3) 0.9079(4) 0.1258(3) 0.0546 1.0000 Uani .
C72 C 0.1962(3) 0.9309(4) 0.0717(4) 0.0572 1.0000 Uani .
H721 H 0.1751 0.9683 0.0718 0.0682 1.0000 Uiso R
H711 H 0.2551 0.9286 0.1636 0.0659 1.0000 Uiso R
H701 H 0.3033 0.8400 0.1611 0.0570 1.0000 Uiso R
H691 H 0.2761 0.7870 0.0682 0.0586 1.0000 Uiso R

loop_
_atom_site_aniso_label
_atom_site_aniso_U_11
_atom_site_aniso_U_22
_atom_site_aniso_U_33
_atom_site_aniso_U_23
_atom_site_aniso_U_13
_atom_site_aniso_U_12
Mo1 0.02190(19) 0.02398(19) 0.02060(18) -0.00057(15) 0.01176(15) -0.00128(15)
Al2 0.0237(7) 0.0256(7) 0.0219(6) -0.0009(5) 0.0129(6) -0.0007(5)
Mo3 0.0244(2) 0.0249(2) 0.0226(2) 0.00071(16) 0.01106(16) 0.00079(16)
Al4 0.0280(7) 0.0327(8) 0.0277(7) -0.0002(6) 0.0142(6) -0.0010(6)
C5 0.026(2) 0.026(2) 0.025(2) 0.0001(18) 0.0144(19) -0.0023(18)
N6 0.026(2) 0.029(2) 0.033(2) -0.0070(17) 0.0153(18) -0.0054(16)
C7 0.034(3) 0.043(3) 0.044(3) -0.017(3) 0.015(3) -0.010(2)
C8 0.044(4) 0.053(4) 0.084(5) -0.027(4) 0.030(4) -0.018(3)
C9 0.024(3) 0.051(4) 0.056(4) -0.021(3) 0.015(3) -0.012(2)
N10 0.030(2) 0.031(2) 0.035(2) -0.0046(18) 0.0175(19) -0.0041(17)
C11 0.022(2) 0.039(3) 0.034(3) -0.003(2) 0.015(2) 0.0001(19)
C12 0.025(2) 0.040(3) 0.039(3) 0.001(2) 0.015(2) 0.001(2)
C13 0.052(4) 0.048(4) 0.066(4) 0.018(3) 0.036(4) 0.007(3)
C14 0.030(3) 0.046(3) 0.053(4) -0.007(3) 0.015(3) 0.007(2)
C15 0.034(3) 0.081(5) 0.050(4) -0.016(4) 0.020(3) 0.011(3)
C16 0.060(5) 0.136(9) 0.058(5) -0.030(5) 0.025(4) 0.038(5)
C17 0.040(3) 0.097(6) 0.032(3) 0.002(3) 0.022(3) 0.009(4)
C18 0.036(3) 0.056(4) 0.034(3) 0.006(3) 0.019(2) 0.003(3)
C19 0.069(5) 0.076(5) 0.055(4) 0.030(4) 0.034(4) 0.013(4)
C20 0.032(2) 0.032(3) 0.028(2) -0.009(2) 0.016(2) -0.006(2)
C21 0.034(3) 0.030(3) 0.030(3) -0.005(2) 0.016(2) -0.004(2)
C22 0.050(3) 0.042(3) 0.041(3) 0.007(3) 0.028(3) 0.004(3)
C23 0.037(3) 0.033(3) 0.038(3) -0.004(2) 0.018(2) 0.001(2)
C24 0.034(3) 0.039(3) 0.053(3) -0.014(3) 0.028(3) -0.009(2)
C25 0.046(4) 0.062(4) 0.076(5) -0.011(4) 0.041(4) 0.002(3)
C26 0.053(4) 0.040(3) 0.057(4) -0.008(3) 0.041(3) -0.005(3)
C27 0.042(3) 0.035(3) 0.038(3) -0.002(2) 0.025(3) -0.004(2)
C28 0.056(4) 0.046(3) 0.041(3) 0.004(3) 0.028(3) -0.003(3)
C29 0.037(3) 0.034(3) 0.029(3) -0.003(2) 0.014(2) -0.004(2)
O30 0.068(3) 0.051(3) 0.035(2) 0.0060(19) 0.027(2) -0.012(2)
C31 0.031(3) 0.034(3) 0.033(3) 0.003(2) 0.018(2) 0.002(2)
O32 0.047(2) 0.037(2) 0.042(2) -0.0115(18) 0.0232(19) -0.0132(18)
C33 0.034(3) 0.033(3) 0.034(3) 0.003(2) 0.016(2) 0.000(2)
O34 0.039(2) 0.042(2) 0.054(3) 0.0066(19) 0.024(2) 0.0144(18)
O35 0.0214(16) 0.0373(19) 0.0299(18) -0.0066(15) 0.0122(14) -0.0056(14)
C36 0.031(2) 0.027(2) 0.019(2) 0.0011(17) 0.0148(19) 0.0010(18)
C37 0.024(2) 0.034(2) 0.024(2) 0.0024(18) 0.0137(19) -0.0021(18)
N38 0.034(2) 0.036(2) 0.026(2) 0.0010(17) 0.0204(18) 0.0024(18)
C39 0.032(2) 0.034(3) 0.028(2) -0.002(2) 0.020(2) 0.001(2)
C40 0.043(3) 0.040(3) 0.035(3) -0.004(2) 0.029(3) -0.004(2)
C41 0.043(3) 0.060(4) 0.046(3) -0.019(3) 0.028(3) -0.012(3)
C42 0.078(5) 0.034(3) 0.063(4) -0.005(3) 0.057(4) -0.003(3)
C43 0.078(5) 0.044(3) 0.059(4) 0.015(3) 0.056(4) 0.023(3)
C44 0.055(4) 0.054(4) 0.047(3) 0.012(3) 0.035(3) 0.023(3)
C45 0.034(3) 0.050(3) 0.035(3) -0.001(2) 0.024(2) 0.005(2)
C46 0.031(3) 0.067(4) 0.041(3) -0.009(3) 0.020(3) -0.006(3)
C47 0.141(9) 0.052(5) 0.108(7) 0.031(5) 0.101(7) 0.041(5)
C48 0.062(4) 0.045(3) 0.035(3) 0.002(2) 0.034(3) 0.005(3)
C49 0.075(5) 0.057(4) 0.031(3) 0.009(3) 0.032(3) 0.010(3)
C50 0.068(4) 0.049(4) 0.036(3) 0.013(3) 0.037(3) 0.011(3)
N51 0.035(2) 0.034(2) 0.029(2) 0.0029(18) 0.0192(19) 0.0055(18)
C52 0.033(3) 0.030(2) 0.033(3) 0.004(2) 0.021(2) 0.002(2)
C53 0.037(3) 0.037(3) 0.036(3) 0.006(2) 0.025(2) -0.002(2)
C54 0.047(3) 0.032(3) 0.042(3) -0.001(2) 0.028(3) -0.008(2)
C55 0.061(4) 0.034(3) 0.056(4) 0.003(3) 0.043(3) 0.001(3)
C56 0.046(3) 0.043(3) 0.056(4) 0.011(3) 0.034(3) 0.017(3)
C57 0.032(3) 0.036(3) 0.039(3) 0.009(2) 0.020(2) 0.006(2)
C58 0.033(3) 0.059(4) 0.051(4) -0.002(3) 0.010(3) 0.004(3)
C59 0.084(5) 0.041(4) 0.085(5) -0.002(3) 0.062(5) 0.006(3)
C60 0.037(3) 0.046(3) 0.057(4) -0.004(3) 0.025(3) -0.006(3)
C61 0.028(2) 0.037(3) 0.027(2) 0.002(2) 0.014(2) 0.000(2)
O62 0.046(2) 0.071(3) 0.034(2) 0.014(2) 0.0253(19) 0.004(2)
C63 0.033(3) 0.030(3) 0.030(3) -0.004(2) 0.015(2) -0.006(2)
O64 0.046(2) 0.030(2) 0.050(2) -0.0005(17) 0.024(2) 0.0080(17)
F65 0.092(4) 0.117(5) 0.066(3) 0.010(3) 0.041(3) 0.007(3)
C66 0.055(4) 0.061(4) 0.049(4) 0.003(3) 0.031(3) -0.007(3)
C67 0.065(4) 0.067(4) 0.043(3) -0.016(3) 0.040(3) -0.020(4)
F68 0.104(4) 0.111(4) 0.059(3) -0.021(3) 0.053(3) -0.010(3)
C69 0.065(4) 0.049(4) 0.058(4) -0.009(3) 0.048(4) -0.015(3)
C70 0.054(4) 0.051(4) 0.043(3) -0.009(3) 0.031(3) -0.013(3)
C71 0.067(4) 0.056(4) 0.050(4) -0.017(3) 0.038(4) -0.017(3)
C72 0.067(4) 0.046(4) 0.073(5) -0.007(3) 0.049(4) -0.010(3)

loop_
_atom_type_symbol
_atom_type_scat_dispersion_real
_atom_type_scat_dispersion_imag
_atom_type_scat_Cromer_Mann_a1
_atom_type_scat_Cromer_Mann_b1
_atom_type_scat_Cromer_Mann_a2
_atom_type_scat_Cromer_Mann_b2
_atom_type_scat_Cromer_Mann_a3
_atom_type_scat_Cromer_Mann_b3
_atom_type_scat_Cromer_Mann_a4
_atom_type_scat_Cromer_Mann_b4
_atom_type_scat_Cromer_Mann_c
_atom_type_scat_source
C 0.0033 0.0016 2.3100 20.8439 1.0200 10.2075 1.5886 0.5687 0.8650 51.6512 0.2156 'International Tables Vol C 4.2.6.8 and 6.1.1.4'
H 0.0000 0.0000 0.4930 10.5109 0.3229 26.1257 0.1402 3.1424 0.0408 57.7998 0.0030 'International Tables Vol C 4.2.6.8 and 6.1.1.4'
Mo -1.6832 0.6857 3.7025 0.2772 17.2356 1.0958 12.8876 11.0040 3.7429 61.6584 4.3875 'International Tables Vol C 4.2.6.8 and 6.1.1.4'
Al 0.0645 0.0514 6.4202 3.0387 1.9002 0.7426 1.5936 31.5472 1.9646 85.0886 1.1151 'International Tables Vol C 4.2.6.8 and 6.1.1.4'
N 0.0061 0.0033 12.2126 0.0057 3.1322 9.8933 2.0125 28.9975 1.1663 0.5826 -11.5290 'International Tables Vol C 4.2.6.8 and 6.1.1.4'
O 0.0106 0.0060 3.0485 13.2771 2.2868 5.7011 1.5463 0.3239 0.8670 32.9089 0.2508 'International Tables Vol C 4.2.6.8 and 6.1.1.4'
F 0.0171 0.0103 3.5392 10.2825 2.6412 4.2944 1.5170 0.2615 1.0243 26.1476 0.2776 'International Tables Vol C 4.2.6.8 and 6.1.1.4'

loop_
_geom_angle_atom_site_label_1
_geom_angle_site_symmetry_1
_geom_angle_atom_site_label_2
_geom_angle_atom_site_label_3
_geom_angle_site_symmetry_3
_geom_angle
_geom_angle_publ_flag
C36 2_565 Mo1 Al2 . 92.96(14) yes
C36 2_565 Mo1 H22 . 95.5(18) no
Al2 . Mo1 H22 . 34.3(19) no
C36 2_565 Mo1 Mo3 . 112.94(15) yes
Al2 . Mo1 Mo3 . 51.52(3) yes
H22 . Mo1 Mo3 . 81.8(19) no
C36 2_565 Mo1 Al4 . 154.40(14) yes
Al2 . Mo1 Al4 . 92.13(4) yes
H22 . Mo1 Al4 . 102.7(18) no
Mo3 . Mo1 Al4 . 53.42(3) yes
C36 2_565 Mo1 H41 . 167.2(16) no
Al2 . Mo1 H41 . 99.1(16) no
H22 . Mo1 H41 . 92(2) no
Mo3 . Mo1 H41 . 78.2(17) no
Al4 . Mo1 H41 . 30.0(17) no
C36 2_565 Mo1 H23 . 88(2) no
Al2 . Mo1 H23 . 46(2) no
H22 . Mo1 H23 . 80(3) no
Mo3 . Mo1 H23 . 26(2) no
Al4 . Mo1 H23 . 78(2) no
C36 2_565 Mo1 C61 . 84.5(2) yes
Al2 . Mo1 C61 . 141.49(16) yes
H22 . Mo1 C61 . 175.8(19) no
Mo3 . Mo1 C61 . 94.28(16) yes
Al4 . Mo1 C61 . 75.96(15) yes
C36 2_565 Mo1 C63 . 82.9(2) yes
Al2 . Mo1 C63 . 125.76(16) yes
H22 . Mo1 C63 . 92.0(19) no
Mo3 . Mo1 C63 . 163.36(15) yes
Al4 . Mo1 C63 . 113.84(15) yes
H41 . Mo1 H23 . 104(3) no
H41 . Mo1 C61 . 88.6(16) no
H23 . Mo1 C61 . 95(2) no
H41 . Mo1 C63 . 86.6(17) no
H23 . Mo1 C63 . 167(2) no
C61 . Mo1 C63 . 92.2(2) yes
Mo1 . Al2 H22 . 40(2) no
Mo1 . Al2 Mo3 . 75.15(4) yes
H22 . Al2 Mo3 . 109(2) no
Mo1 . Al2 H21 . 101.2(19) no
H22 . Al2 H21 . 118(3) no
Mo3 . Al2 H21 . 37.5(19) no
Mo1 . Al2 H23 . 42(2) no
H22 . Al2 H23 . 82(3) no
Mo3 . Al2 H23 . 43(2) no
H21 . Al2 H23 . 80(3) no
Mo1 . Al2 O35 . 104.49(12) yes
H22 . Al2 O35 . 111(2) no
Mo3 . Al2 O35 . 110.37(13) yes
H21 . Al2 O35 . 128.4(20) no
H23 . Al2 O35 . 91(2) no
Mo1 . Al2 C37 . 138.76(15) yes
H22 . Al2 C37 . 99(2) no
Mo3 . Al2 C37 . 135.25(14) yes
H21 . Al2 C37 . 98.5(19) no
H23 . Al2 C37 . 178(2) no
O35 . Al2 C37 . 90.55(18) yes
Mo1 . H22 Al2 . 105(3) no
Mo1 . Mo3 Al2 . 53.34(3) yes
Mo1 . Mo3 H21 . 79.1(18) no
Al2 . Mo3 H21 . 34.2(18) no
Mo1 . Mo3 Al4 . 56.29(3) yes
Al2 . Mo3 Al4 . 95.84(4) yes
H21 . Mo3 Al4 . 96.5(18) no
Mo1 . Mo3 H43 . 79.8(20) no
Al2 . Mo3 H43 . 100.0(19) no
H21 . Mo3 H43 . 84(3) no
Al4 . Mo3 H43 . 29.7(19) no
Mo1 . Mo3 H23 . 26(2) no
Al2 . Mo3 H23 . 48(2) no
H21 . Mo3 H23 . 81(3) no
Al4 . Mo3 H23 . 81(2) no
H43 . Mo3 H23 . 105(3) no
Mo1 . Mo3 C29 . 93.98(17) yes
Al2 . Mo3 C29 . 140.13(17) yes
H21 . Mo3 C29 . 173.0(18) no
Al4 . Mo3 C29 . 79.35(16) yes
H43 . Mo3 C29 . 94.8(19) no
Mo1 . Mo3 C31 . 107.88(15) yes
Al2 . Mo3 C31 . 84.41(15) yes
H21 . Mo3 C31 . 96.5(18) no
Al4 . Mo3 C31 . 156.83(15) yes
H43 . Mo3 C31 . 172.3(20) no
Mo1 . Mo3 C33 . 166.54(16) yes
Al2 . Mo3 C33 . 126.65(16) yes
H21 . Mo3 C33 . 96.1(18) no
Al4 . Mo3 C33 . 112.46(16) yes
H43 . Mo3 C33 . 87.2(20) no
H23 . Mo3 C29 . 93(2) no
H23 . Mo3 C31 . 82(2) no
C29 . Mo3 C31 . 85.7(2) yes
H23 . Mo3 C33 . 167(2) no
C29 . Mo3 C33 . 90.7(2) yes
C31 . Mo3 C33 . 85.1(2) yes
Mo3 . H21 Al2 . 108(3) no
Mo1 . Al4 Mo3 . 70.29(4) yes
Mo1 . Al4 H43 . 97(2) no
Mo3 . Al4 H43 . 35(2) no
Mo1 . Al4 H41 . 38(2) no
Mo3 . Al4 H41 . 101(2) no
H43 . Al4 H41 . 113(3) no
Mo1 . Al4 C5 . 136.19(15) yes
Mo3 . Al4 C5 . 140.07(15) yes
H43 . Al4 C5 . 105(2) no
H41 . Al4 C5 . 98(2) no
Mo1 . Al4 H42 . 103.9 no
Mo3 . Al4 H42 . 106.8 no
H43 . Al4 H42 . 122.4 no
H41 . Al4 H42 . 116.6 no
C5 . Al4 H42 . 95.3 no
Mo3 . H43 Al4 . 116(4) no
Mo1 . H41 Al4 . 112(3) no
Al4 . C5 N6 . 116.7(3) yes
Al4 . C5 N10 . 125.2(4) yes
N6 . C5 N10 . 117.0(4) yes
C5 . N6 C7 . 124.5(4) yes
C5 . N6 C20 . 121.7(4) yes
C7 . N6 C20 . 113.7(4) yes
N6 . C7 C8 . 111.0(5) yes
N6 . C7 H71 . 109.0 no
C8 . C7 H71 . 108.5 no
N6 . C7 H72 . 109.4 no
C8 . C7 H72 . 109.6 no
H71 . C7 H72 . 109.4 no
C7 . C8 C9 . 108.0(6) yes
C7 . C8 H82 . 109.5 no
C9 . C8 H82 . 110.2 no
C7 . C8 H81 . 109.6 no
C9 . C8 H81 . 109.7 no
H82 . C8 H81 . 109.9 no
C8 . C9 N10 . 109.3(5) yes
C8 . C9 H92 . 108.7 no
N10 . C9 H92 . 109.6 no
C8 . C9 H91 . 110.0 no
N10 . C9 H91 . 109.6 no
H92 . C9 H91 . 109.7 no
C9 . N10 C5 . 124.1(4) yes
C9 . N10 C11 . 113.7(4) yes
C5 . N10 C11 . 122.2(4) yes
N10 . C11 C12 . 120.3(5) yes
N10 . C11 C18 . 118.4(5) yes
C12 . C11 C18 . 121.1(5) yes
C11 . C12 C13 . 121.5(5) yes
C11 . C12 C14 . 117.8(6) yes
C13 . C12 C14 . 120.7(6) yes
C12 . C13 H133 . 110.4 no
C12 . C13 H131 . 109.2 no
H133 . C13 H131 . 108.0 no
C12 . C13 H132 . 110.8 no
H133 . C13 H132 . 109.4 no
H131 . C13 H132 . 109.0 no
C12 . C14 C15 . 122.0(6) yes
C12 . C14 H141 . 119.3 no
C15 . C14 H141 . 118.7 no
C14 . C15 C16 . 120.8(8) yes
C14 . C15 C17 . 118.6(6) yes
C16 . C15 C17 . 120.6(8) yes
C15 . C16 H162 . 110.2 no
C15 . C16 H163 . 109.9 no
H162 . C16 H163 . 108.2 no
C15 . C16 H161 . 109.7 no
H162 . C16 H161 . 109.4 no
H163 . C16 H161 . 109.4 no
C15 . C17 C18 . 122.0(6) yes
C15 . C17 H171 . 118.9 no
C18 . C17 H171 . 119.1 no
C11 . C18 C17 . 118.5(6) yes
C11 . C18 C19 . 119.7(6) yes
C17 . C18 C19 . 121.7(6) yes
C18 . C19 H192 . 108.7 no
C18 . C19 H193 . 110.0 no
H192 . C19 H193 . 109.5 no
C18 . C19 H191 . 109.6 no
H192 . C19 H191 . 109.3 no
H193 . C19 H191 . 109.7 no
N6 . C20 C21 . 118.1(5) yes
N6 . C20 C27 . 119.5(5) yes
C21 . C20 C27 . 121.9(5) yes
C20 . C21 C22 . 121.4(5) yes
C20 . C21 C23 . 117.9(5) yes
C22 . C21 C23 . 120.7(5) yes
C21 . C22 H221 . 109.6 no
C21 . C22 H222 . 110.4 no
H221 . C22 H222 . 108.1 no
C21 . C22 H223 . 110.8 no
H221 . C22 H223 . 108.8 no
H222 . C22 H223 . 109.1 no
C21 . C23 C24 . 121.9(5) yes
C21 . C23 H231 . 119.1 no
C24 . C23 H231 . 119.0 no
C23 . C24 C25 . 120.9(6) yes
C23 . C24 C26 . 118.6(5) yes
C25 . C24 C26 . 120.5(6) yes
C24 . C25 H253 . 110.0 no
C24 . C25 H252 . 109.7 no
H253 . C25 H252 . 109.0 no
C24 . C25 H251 . 110.2 no
H253 . C25 H251 . 109.4 no
H252 . C25 H251 . 108.5 no
C24 . C26 C27 . 121.6(6) yes
C24 . C26 H261 . 119.8 no
C27 . C26 H261 . 118.7 no
C26 . C27 C20 . 118.0(5) yes
C26 . C27 C28 . 119.7(5) yes
C20 . C27 C28 . 122.3(5) yes
C27 . C28 H283 . 109.9 no
C27 . C28 H282 . 109.1 no
H283 . C28 H282 . 109.4 no
C27 . C28 H281 . 109.2 no
H283 . C28 H281 . 109.7 no
H282 . C28 H281 . 109.6 no
Mo1 . H23 Mo3 . 129(4) no
Mo1 . H23 Al2 . 92(3) no
Mo3 . H23 Al2 . 89(3) no
Mo3 . C29 O30 . 176.2(5) yes
Mo3 . C31 O32 . 173.7(5) yes
Mo3 . C33 O34 . 173.4(5) yes
Al2 . O35 C36 . 149.9(3) yes
O35 . C36 Mo1 2_565 169.3(4) yes
Al2 . C37 N38 . 120.1(4) yes
Al2 . C37 N51 . 121.9(4) yes
N38 . C37 N51 . 117.8(4) yes
C37 . N38 C39 . 121.2(4) yes
C37 . N38 C48 . 124.0(4) yes
C39 . N38 C48 . 114.8(4) yes
N38 . C39 C40 . 119.3(5) yes
N38 . C39 C45 . 118.9(5) yes
C40 . C39 C45 . 121.6(5) yes
C39 . C40 C41 . 121.1(5) yes
C39 . C40 C42 . 117.7(6) yes
C41 . C40 C42 . 121.2(6) yes
C40 . C41 H411 . 111.0 no
C40 . C41 H412 . 109.1 no
H411 . C41 H412 . 108.9 no
C40 . C41 H413 . 110.6 no
H411 . C41 H413 . 108.2 no
H412 . C41 H413 . 109.0 no
C40 . C42 C43 . 122.3(6) yes
C40 . C42 H421 . 118.9 no
C43 . C42 H421 . 118.7 no
C42 . C43 C44 . 118.4(6) yes
C42 . C43 C47 . 121.2(8) yes
C44 . C43 C47 . 120.3(7) yes
C43 . C44 C45 . 122.0(6) yes
C43 . C44 H441 . 119.2 no
C45 . C44 H441 . 118.8 no
C39 . C45 C44 . 117.7(6) yes
C39 . C45 C46 . 122.1(5) yes
C44 . C45 C46 . 120.2(6) yes
C45 . C46 H461 . 109.3 no
C45 . C46 H463 . 110.6 no
H461 . C46 H463 . 109.2 no
C45 . C46 H462 . 109.3 no
H461 . C46 H462 . 108.5 no
H463 . C46 H462 . 110.0 no
C43 . C47 H471 . 110.0 no
C43 . C47 H473 . 109.3 no
H471 . C47 H473 . 109.7 no
C43 . C47 H472 . 109.3 no
H471 . C47 H472 . 109.8 no
H473 . C47 H472 . 108.7 no
N38 . C48 C49 . 109.8(5) yes
N38 . C48 H481 . 109.5 no
C49 . C48 H481 . 109.5 no
N38 . C48 H482 . 108.9 no
C49 . C48 H482 . 108.5 no
H481 . C48 H482 . 110.7 no
C48 . C49 C50 . 109.4(5) yes
C48 . C49 H491 . 108.9 no
C50 . C49 H491 . 110.8 no
C48 . C49 H492 . 109.1 no
C50 . C49 H492 . 109.6 no
H491 . C49 H492 . 109.0 no
C49 . C50 N51 . 110.1(5) yes
C49 . C50 H501 . 110.2 no
N51 . C50 H501 . 109.3 no
C49 . C50 H502 . 109.2 no
N51 . C50 H502 . 108.9 no
H501 . C50 H502 . 109.1 no
C50 . N51 C37 . 124.2(4) yes
C50 . N51 C52 . 112.7(4) yes
C37 . N51 C52 . 122.7(4) yes
N51 . C52 C53 . 118.3(5) yes
N51 . C52 C57 . 119.5(5) yes
C53 . C52 C57 . 122.1(5) yes
C52 . C53 C54 . 117.9(5) yes
C52 . C53 C60 . 121.5(5) yes
C54 . C53 C60 . 120.4(5) yes
C53 . C54 C55 . 122.1(6) yes
C53 . C54 H541 . 119.0 no
C55 . C54 H541 . 118.9 no
C54 . C55 C56 . 118.8(6) yes
C54 . C55 C59 . 120.1(6) yes
C56 . C55 C59 . 121.1(6) yes
C55 . C56 C57 . 121.9(5) yes
C55 . C56 H561 . 119.1 no
C57 . C56 H561 . 119.0 no
C56 . C57 C52 . 117.1(5) yes
C56 . C57 C58 . 120.8(5) yes
C52 . C57 C58 . 122.1(5) yes
C57 . C58 H583 . 109.6 no
C57 . C58 H581 . 110.7 no
H583 . C58 H581 . 109.0 no
C57 . C58 H582 . 109.6 no
H583 . C58 H582 . 109.1 no
H581 . C58 H582 . 108.7 no
C55 . C59 H593 . 109.1 no
C55 . C59 H592 . 110.7 no
H593 . C59 H592 . 109.2 no
C55 . C59 H591 . 110.3 no
H593 . C59 H591 . 108.0 no
H592 . C59 H591 . 109.5 no
C53 . C60 H601 . 109.0 no
C53 . C60 H602 . 109.7 no
H601 . C60 H602 . 109.7 no
C53 . C60 H603 . 109.7 no
H601 . C60 H603 . 109.7 no
H602 . C60 H603 . 109.0 no
Mo1 . C61 O62 . 175.5(5) yes
Mo1 . C63 O64 . 173.6(5) yes
F65 . C66 C67 . 120.6(7) yes
F65 . C66 C72 . 118.8(7) yes
C67 . C66 C72 . 120.6(7) yes
C66 . C67 F68 . 119.1(7) yes
C66 . C67 C69 . 120.4(6) yes
F68 . C67 C69 . 120.5(7) yes
C67 . C69 C70 . 119.6(7) yes
C67 . C69 H691 . 120.2 no
C70 . C69 H691 . 120.2 no
C69 . C70 C71 . 120.6(7) yes
C69 . C70 H701 . 120.0 no
C71 . C70 H701 . 119.4 no
C70 . C71 C72 . 120.6(6) yes
C70 . C71 H711 . 120.1 no
C72 . C71 H711 . 119.3 no
C66 . C72 C71 . 118.2(7) yes
C66 . C72 H721 . 119.9 no
C71 . C72 H721 . 121.9 no

loop_
_geom_bond_atom_site_label_1
_geom_bond_atom_site_label_2
_geom_bond_site_symmetry_2
_geom_bond_distance
_geom_bond_publ_flag
Mo1 C36 2_565 1.877(5) yes
Mo1 Al2 . 2.8015(14) yes
Mo1 H22 . 1.88(6) no
Mo1 Mo3 . 3.3758(5) yes
Mo1 Al4 . 2.9829(16) yes
Mo1 H41 . 1.98(6) no
Mo1 H23 . 1.87(8) no
Mo1 C61 . 1.988(5) yes
Mo1 C63 . 1.989(5) yes
Al2 H22 . 1.64(6) no
Al2 Mo3 . 2.7340(14) yes
Al2 H21 . 1.62(6) no
Al2 H23 . 2.02(7) no
Al2 O35 . 1.826(4) yes
Al2 C37 . 2.132(5) yes
Mo3 H21 . 1.75(5) no
Mo3 Al4 . 2.8794(16) yes
Mo3 H43 . 1.82(6) no
Mo3 H23 . 1.87(7) no
Mo3 C29 . 1.959(6) yes
Mo3 C31 . 1.982(5) yes
Mo3 C33 . 1.978(6) yes
Al4 H43 . 1.58(6) no
Al4 H41 . 1.61(6) no
Al4 C5 . 2.121(5) yes
Al4 H42 . 1.625 no
C5 N6 . 1.348(6) yes
C5 N10 . 1.341(6) yes
N6 C7 . 1.483(6) yes
N6 C20 . 1.439(7) yes
C7 C8 . 1.507(10) yes
C7 H71 . 0.954 no
C7 H72 . 0.961 no
C8 C9 . 1.512(10) yes
C8 H82 . 0.975 no
C8 H81 . 0.978 no
C9 N10 . 1.483(7) yes
C9 H92 . 0.976 no
C9 H91 . 0.966 no
N10 C11 . 1.442(7) yes
C11 C12 . 1.392(8) yes
C11 C18 . 1.393(8) yes
C12 C13 . 1.510(9) yes
C12 C14 . 1.394(8) yes
C13 H133 . 0.960 no
C13 H131 . 0.962 no
C13 H132 . 0.957 no
C14 C15 . 1.386(11) yes
C14 H141 . 0.933 no
C15 C16 . 1.522(9) yes
C15 C17 . 1.362(11) yes
C16 H162 . 0.968 no
C16 H163 . 0.968 no
C16 H161 . 0.958 no
C17 C18 . 1.391(9) yes
C17 H171 . 0.930 no
C18 C19 . 1.510(10) yes
C19 H192 . 0.957 no
C19 H193 . 0.961 no
C19 H191 . 0.968 no
C20 C21 . 1.397(7) yes
C20 C27 . 1.391(7) yes
C21 C22 . 1.513(8) yes
C21 C23 . 1.386(8) yes
C22 H221 . 0.967 no
C22 H222 . 0.962 no
C22 H223 . 0.954 no
C23 C24 . 1.390(8) yes
C23 H231 . 0.924 no
C24 C25 . 1.515(8) yes
C24 C26 . 1.383(9) yes
C25 H253 . 0.958 no
C25 H252 . 0.955 no
C25 H251 . 0.956 no
C26 C27 . 1.398(8) yes
C26 H261 . 0.929 no
C27 C28 . 1.513(8) yes
C28 H283 . 0.963 no
C28 H282 . 0.956 no
C28 H281 . 0.958 no
C29 O30 . 1.165(7) yes
C31 O32 . 1.145(6) yes
C33 O34 . 1.156(7) yes
O35 C36 . 1.220(6) yes
C37 N38 . 1.342(6) yes
C37 N51 . 1.328(7) yes
N38 C39 . 1.433(7) yes
N38 C48 . 1.487(6) yes
C39 C40 . 1.404(8) yes
C39 C45 . 1.405(7) yes
C40 C41 . 1.506(8) yes
C40 C42 . 1.391(8) yes
C41 H411 . 0.968 no
C41 H412 . 0.956 no
C41 H413 . 0.960 no
C42 C43 . 1.383(10) yes
C42 H421 . 0.929 no
C43 C44 . 1.393(10) yes
C43 C47 . 1.503(9) yes
C44 C45 . 1.393(8) yes
C44 H441 . 0.931 no
C45 C46 . 1.493(8) yes
C46 H461 . 0.958 no
C46 H463 . 0.963 no
C46 H462 . 0.959 no
C47 H471 . 0.958 no
C47 H473 . 0.961 no
C47 H472 . 0.962 no
C48 C49 . 1.493(9) yes
C48 H481 . 0.963 no
C48 H482 . 0.972 no
C49 C50 . 1.499(9) yes
C49 H491 . 0.964 no
C49 H492 . 0.963 no
C50 N51 . 1.493(7) yes
C50 H501 . 0.966 no
C50 H502 . 0.970 no
N51 C52 . 1.438(6) yes
C52 C53 . 1.396(8) yes
C52 C57 . 1.395(7) yes
C53 C54 . 1.391(8) yes
C53 C60 . 1.505(8) yes
C54 C55 . 1.373(9) yes
C54 H541 . 0.931 no
C55 C56 . 1.385(9) yes
C55 C59 . 1.521(9) yes
C56 C57 . 1.407(8) yes
C56 H561 . 0.933 no
C57 C58 . 1.501(8) yes
C58 H583 . 0.956 no
C58 H581 . 0.959 no
C58 H582 . 0.961 no
C59 H593 . 0.953 no
C59 H592 . 0.956 no
C59 H591 . 0.959 no
C60 H601 . 0.955 no
C60 H602 . 0.956 no
C60 H603 . 0.961 no
C61 O62 . 1.152(6) yes
C63 O64 . 1.154(6) yes
F65 C66 . 1.334(9) yes
C66 C67 . 1.374(11) yes
C66 C72 . 1.390(10) yes
C67 F68 . 1.330(7) yes
C67 C69 . 1.368(10) yes
C69 C70 . 1.375(9) yes
C69 H691 . 0.975 no
C70 C71 . 1.367(10) yes
C70 H701 . 0.927 no
C71 C72 . 1.386(11) yes
C71 H711 . 0.934 no
C72 H721 . 0.970 no

loop_
_geom_hbond_atom_site_label_D
_geom_hbond_atom_site_label_H
_geom_hbond_atom_site_label_A
_geom_hbond_site_symmetry_A
_geom_hbond_angle_DHA
_geom_hbond_distance_DH
_geom_hbond_distance_HA
_geom_hbond_distance_DA
_geom_hbond_publ_flag
C48 H482 O62 5_565 125.83(18) 0.972 2.575 3.241(10) yes
C70 H701 O30 7_565 127.78(19) 0.927 2.551 3.203(10) yes

loop_
_platon_squeeze_void_nr
_platon_squeeze_void_average_x
_platon_squeeze_void_average_y
_platon_squeeze_void_average_z
_platon_squeeze_void_volume
_platon_squeeze_void_count_electrons
_platon_squeeze_void_content
1 0.000 0.000 0.001 1165 151 ' '
2 0.500 0.500 0.784 1165 151 ' '
